data_7719157
loop_
_publ_author_name
'Shang, Meng-Jia'
'Chen, Duyong'
'Zhou, Ren-He'
'Lu, Han-Han'
'Ma, Lin'
'Xiao, Jingyi'
'Zhao, Liang'
'Meng, Yin-Shan'
'Liu, Tao'

_publ_section_title
;
 Unveiling the Relationship between Counterion Size and Spin Crossover
 Dynamics in Hexadentate Schiff-Base Manganese(III) Complexes
;
_journal_name_full 'Dalton Transactions'
_journal_paper_doi 10.1039/D5DT01347J
_journal_year 2025
_chemical_formula_moiety 'C22 H26 F2 Mn N4 O2, Cl O4'
_chemical_formula_sum 'C22 H26 Cl F2 Mn N4 O6'
_chemical_formula_weight 570.86
_space_group_crystal_system orthorhombic
_space_group_IT_number 19
_space_group_name_Hall 'P 2ac 2ab'
_space_group_name_H-M_alt 'P 21 21 21'
_atom_sites_solution_hydrogens mixed
_audit_creation_date 2025-04-08
_audit_creation_method
;
Olex2 1.2-beta
(compiled 2018.05.29 svn.r3508 for OlexSys, GUI svn.r5506)
;
_audit_update_record
;
2025-04-08 deposited with the CCDC.	2025-07-24 downloaded from the CCDC.
;
_cell_angle_alpha 90
_cell_angle_beta 90
_cell_angle_gamma 90
_cell_formula_units_Z 4
_cell_length_a 7.7694(9)
_cell_length_b 17.288(2)
_cell_length_c 17.434(2)
_cell_measurement_reflns_used 9383
_cell_measurement_temperature 85(2)
_cell_measurement_theta_max 25.058
_cell_measurement_theta_min 2.337
_cell_volume 2341.7(5)
_computing_cell_refinement 'SAINT V8.40A (?, 2016)'
_computing_data_reduction 'SAINT V8.40A (?, 2016)'
_computing_molecular_graphics 'Olex2 (Dolomanov et al., 2009)'
_computing_publication_material 'Olex2 (Dolomanov et al., 2009)'
_computing_structure_refinement 'ShelXL (Sheldrick, 2015)'
_computing_structure_solution 'SHELXT 2014/5 (Sheldrick, 2014)'
_diffrn_ambient_temperature 85.1
_diffrn_measured_fraction_theta_full 0.980
_diffrn_measured_fraction_theta_max 0.978
_diffrn_radiation_type MoK\a
_diffrn_radiation_wavelength 0.71073
_diffrn_reflns_av_R_equivalents 0.0820
_diffrn_reflns_av_unetI/netI 0.0656
_diffrn_reflns_Laue_measured_fraction_full 0.980
_diffrn_reflns_Laue_measured_fraction_max 0.978
_diffrn_reflns_limit_h_max 9
_diffrn_reflns_limit_h_min -9
_diffrn_reflns_limit_k_max 18
_diffrn_reflns_limit_k_min -20
_diffrn_reflns_limit_l_max 21
_diffrn_reflns_limit_l_min -21
_diffrn_reflns_number 18632
_diffrn_reflns_point_group_measured_fraction_full 0.970
_diffrn_reflns_point_group_measured_fraction_max 0.966
_diffrn_reflns_theta_full 25.242
_diffrn_reflns_theta_max 25.730
_diffrn_reflns_theta_min 2.336
_exptl_absorpt_coefficient_mu 0.742
_exptl_absorpt_correction_T_max 0.7452
_exptl_absorpt_correction_T_min 0.5444
_exptl_absorpt_correction_type multi-scan
_exptl_absorpt_process_details
;
SADABS-2016/2 (Bruker,2016/2) was used for absorption correction.
wR2(int) was 0.1368 before and 0.0937 after correction.
The Ratio of minimum to maximum transmission is 0.7305.
The \l/2 correction factor is Not present.
;
_exptl_crystal_density_diffrn 1.619
_exptl_crystal_F_000 1176
_exptl_crystal_size_max 0.2
_exptl_crystal_size_mid 0.1
_exptl_crystal_size_min 0.1
_refine_diff_density_max 0.769
_refine_diff_density_min -0.743
_refine_diff_density_rms 0.147
_refine_ls_abs_structure_details
;
 Flack x determined using 1442 quotients [(I+)-(I-)]/[(I+)+(I-)]
 (Parsons, Flack and Wagner, Acta Cryst. B69 (2013) 249-259).
;
_refine_ls_abs_structure_Flack 0.136(15)
_refine_ls_extinction_method none
_refine_ls_goodness_of_fit_ref 1.222
_refine_ls_hydrogen_treatment mixed
_refine_ls_matrix_type full
_refine_ls_number_parameters 331
_refine_ls_number_reflns 4336
_refine_ls_number_restraints 1
_refine_ls_restrained_S_all 1.222
_refine_ls_R_factor_all 0.0879
_refine_ls_R_factor_gt 0.0809
_refine_ls_shift/su_max 0.000
_refine_ls_shift/su_mean 0.000
_refine_ls_structure_factor_coef Fsqd
_refine_ls_weighting_details 'w=1/[\s^2^(Fo^2^)+(0.0271P)^2^+21.7544P] where P=(Fo^2^+2Fc^2^)/3'
_refine_ls_weighting_scheme calc
_refine_ls_wR_factor_gt 0.1997
_refine_ls_wR_factor_ref 0.2034
_reflns_Friedel_coverage 0.727
_reflns_Friedel_fraction_full 0.956
_reflns_Friedel_fraction_max 0.950
_reflns_number_gt 3958
_reflns_number_total 4336
_reflns_threshold_expression 'I > 2\s(I)'
_cod_data_source_file d5dt01347j2.cif
_cod_data_source_block 1_a_85h
_cod_original_cell_volume 2341.8(5)
_cod_database_code 7719157
_shelx_shelxl_version_number 2018/3
_shelx_space_group_comment
;
The symmetry employed for this shelxl refinement is uniquely defined
by the following loop, which should always be used as a source of
symmetry information in preference to the above space-group names.
They are only intended as comments.
;
_shelx_estimated_absorpt_t_max 0.929
_shelx_estimated_absorpt_t_min 0.866
_olex2_refinement_description
;
1. Fixed Uiso
 At 1.2 times of:
  All C(H) groups, All C(H,H) groups, All N(H) groups
2. Restrained distances
 N1-H1
 1 with sigma of 0.02
3.a Secondary CH2 refined with riding coordinates:
 C8(H8A,H8B), C9(H9A,H9B), C10(H10A,H10B), C11(H11A,H11B), C12(H12A,H12B),
 C13(H13A,H13B), C14(H14A,H14B), C15(H15A,H15B)
3.b Aromatic/amide H refined with riding coordinates:
 C2(H2A), C4(H4), C5(H5), C7(H7), C16(H16), C18(H18), C19(H19), C21(H21)
;
_olex2_submission_special_instructions 'No special instructions were received'

loop_
_space_group_symop_operation_xyz
'x, y, z'
'x+1/2, -y+1/2, -z'
'-x, y+1/2, -z+1/2'
'-x+1/2, -y, z+1/2'

loop_
_atom_site_label
_atom_site_type_symbol
_atom_site_fract_x
_atom_site_fract_y
_atom_site_fract_z
_atom_site_U_iso_or_equiv
_atom_site_adp_type
_atom_site_occupancy
_atom_site_site_symmetry_order
_atom_site_calc_flag
_atom_site_refinement_flags_posn
_atom_site_refinement_flags_adp
_atom_site_refinement_flags_occupancy
_atom_site_disorder_assembly
_atom_site_disorder_group
Mn1 Mn 0.7456(2) 0.51232(9) 0.41147(8) 0.0165(4) Uani 1 1 d . . . . .
Cl1 Cl 0.2253(4) 0.68610(19) 0.28214(16) 0.0279(7) Uani 1 1 d . . . . .
F1 F 0.2846(10) 0.2144(4) 0.3564(4) 0.0291(17) Uani 1 1 d . . . . .
O2 O 0.5719(10) 0.4522(4) 0.3655(4) 0.0146(15) Uani 1 1 d . . . . .
O3 O 0.1118(13) 0.6815(7) 0.2179(6) 0.044(3) Uani 1 1 d . . . . .
O4 O 0.2417(15) 0.6100(6) 0.3153(5) 0.040(2) Uani 1 1 d . . . . .
O5 O 0.1573(15) 0.7354(6) 0.3374(6) 0.049(3) Uani 1 1 d . . . . .
O6 O 0.3872(13) 0.7110(8) 0.2582(7) 0.057(3) Uani 1 1 d . . . . .
O1 O 0.9218(11) 0.5704(5) 0.4579(4) 0.0211(18) Uani 1 1 d . . . . .
F0AA F 1.2144(10) 0.6511(5) 0.6783(4) 0.037(2) Uani 1 1 d . . . . .
N3 N 0.8745(12) 0.4171(5) 0.4405(5) 0.017(2) Uani 1 1 d . . . . .
N1 N 0.8766(12) 0.5152(7) 0.3074(5) 0.022(2) Uani 1 1 d D . . . .
H1 H 0.995(8) 0.533(7) 0.324(7) 0.026 Uiso 1 1 d DR . . . .
N2 N 0.6400(14) 0.6130(6) 0.3733(5) 0.022(2) Uani 1 1 d . . . . .
H2 H 0.522(18) 0.623(8) 0.361(7) 0.026 Uiso 1 1 d R . . . .
N4 N 0.6047(12) 0.5188(6) 0.5060(5) 0.018(2) Uani 1 1 d . . . . .
C1 C 0.9914(14) 0.5516(7) 0.5245(6) 0.016(2) Uani 1 1 d . . . . .
C2 C 1.0683(17) 0.6101(8) 0.5676(7) 0.027(3) Uani 1 1 d . . . . .
H2A H 1.072112 0.661438 0.548242 0.032 Uiso 1 1 calc R . . . .
C3 C 1.1382(15) 0.5936(8) 0.6376(6) 0.023(3) Uani 1 1 d . . . . .
C4 C 1.1406(14) 0.5207(8) 0.6697(6) 0.022(3) Uani 1 1 d . . . . .
H4 H 1.184877 0.512175 0.719822 0.027 Uiso 1 1 calc R . . . .
C5 C 1.0751(14) 0.4595(7) 0.6257(6) 0.018(2) Uani 1 1 d . . . . .
H5 H 1.081059 0.407994 0.644398 0.022 Uiso 1 1 calc R . . . .
C6 C 1.0004(15) 0.4749(8) 0.5535(7) 0.022(3) Uani 1 1 d . . . . .
C7 C 0.9617(14) 0.4122(6) 0.5025(6) 0.015(2) Uani 1 1 d . . . . .
H7 H 1.004689 0.362552 0.516038 0.018 Uiso 1 1 calc R . . . .
C8 C 0.8935(15) 0.3542(7) 0.3847(6) 0.019(2) Uani 1 1 d . . . . .
H8A H 0.778344 0.335453 0.369070 0.023 Uiso 1 1 calc R . . . .
H8B H 0.956005 0.310549 0.408720 0.023 Uiso 1 1 calc R . . . .
C9 C 0.9920(17) 0.3818(8) 0.3141(7) 0.027(3) Uani 1 1 d . . . . .
H9A H 1.104239 0.402796 0.331168 0.032 Uiso 1 1 calc R . . . .
H9B H 1.015875 0.336466 0.281134 0.032 Uiso 1 1 calc R . . . .
C10 C 0.9051(15) 0.4411(7) 0.2673(6) 0.023(3) Uani 1 1 d . . . . .
H10A H 0.792473 0.420517 0.250359 0.027 Uiso 1 1 calc R . . . .
H10B H 0.975105 0.450926 0.220899 0.027 Uiso 1 1 calc R . . . .
C11 C 0.7907(15) 0.5725(7) 0.2592(6) 0.022(3) Uani 1 1 d . . . . .
H11A H 0.684564 0.550288 0.236814 0.027 Uiso 1 1 calc R . . . .
H11B H 0.867599 0.588390 0.216677 0.027 Uiso 1 1 calc R . . . .
C12 C 0.747(2) 0.6422(7) 0.3090(6) 0.027(3) Uani 1 1 d . . . . .
H12A H 0.852843 0.666664 0.328724 0.032 Uiso 1 1 calc R . . . .
H12B H 0.681754 0.681019 0.278823 0.032 Uiso 1 1 calc R . . . .
C13 C 0.6128(17) 0.6785(7) 0.4293(7) 0.025(3) Uani 1 1 d . . . . .
H13A H 0.552630 0.721355 0.402809 0.030 Uiso 1 1 calc R . . . .
H13B H 0.726297 0.698036 0.446354 0.030 Uiso 1 1 calc R . . . .
C14 C 0.5091(16) 0.6546(7) 0.4988(6) 0.022(3) Uani 1 1 d . . . . .
H14A H 0.396388 0.634539 0.481408 0.026 Uiso 1 1 calc R . . . .
H14B H 0.487122 0.700965 0.530699 0.026 Uiso 1 1 calc R . . . .
C15 C 0.5958(16) 0.5935(7) 0.5482(6) 0.020(2) Uani 1 1 d . . . . .
H15A H 0.713475 0.610652 0.561762 0.024 Uiso 1 1 calc R . . . .
H15B H 0.529928 0.586436 0.596265 0.024 Uiso 1 1 calc R . . . .
C16 C 0.4958(14) 0.4658(7) 0.5272(6) 0.016(2) Uani 1 1 d . . . . .
H16 H 0.437179 0.472844 0.574479 0.019 Uiso 1 1 calc R . . . .
C17 C 0.4579(14) 0.3965(6) 0.4831(6) 0.015(2) Uani 1 1 d . . . . .
C18 C 0.3667(14) 0.3370(7) 0.5167(6) 0.019(2) Uani 1 1 d . . . . .
H18 H 0.344505 0.339231 0.570290 0.023 Uiso 1 1 calc R . . . .
C19 C 0.3069(15) 0.2748(7) 0.4760(6) 0.021(3) Uani 1 1 d . . . . .
H19 H 0.245288 0.233855 0.499845 0.026 Uiso 1 1 calc R . . . .
C20 C 0.3423(16) 0.2750(7) 0.3960(7) 0.024(3) Uani 1 1 d . . . . .
C21 C 0.4315(15) 0.3308(7) 0.3591(6) 0.022(3) Uani 1 1 d . . . . .
H21 H 0.453909 0.326947 0.305624 0.026 Uiso 1 1 calc R . . . .
C22 C 0.4910(14) 0.3951(7) 0.4019(6) 0.017(2) Uani 1 1 d . . . . .

loop_
_atom_site_aniso_label
_atom_site_aniso_U_11
_atom_site_aniso_U_22
_atom_site_aniso_U_33
_atom_site_aniso_U_23
_atom_site_aniso_U_13
_atom_site_aniso_U_12
Mn1 0.0205(8) 0.0158(8) 0.0132(7) 0.0000(6) -0.0014(7) -0.0012(8)
Cl1 0.0196(14) 0.0356(17) 0.0285(13) 0.0037(12) -0.0001(12) -0.0007(13)
F1 0.042(5) 0.021(4) 0.024(3) -0.012(3) 0.000(3) -0.011(3)
O2 0.015(4) 0.016(4) 0.013(3) 0.001(3) -0.001(3) -0.003(3)
O3 0.038(5) 0.067(8) 0.029(5) 0.004(5) -0.008(4) -0.002(6)
O4 0.044(5) 0.043(6) 0.034(5) 0.008(4) -0.006(5) -0.010(6)
O5 0.075(8) 0.023(6) 0.049(6) -0.012(5) -0.007(6) 0.010(5)
O6 0.032(6) 0.085(10) 0.055(7) 0.019(7) 0.010(5) -0.015(6)
O1 0.024(4) 0.020(4) 0.020(4) 0.000(3) -0.006(3) 0.002(4)
F0AA 0.042(5) 0.045(5) 0.022(3) -0.011(3) -0.007(3) -0.008(4)
N3 0.019(5) 0.014(5) 0.018(4) -0.005(4) -0.001(4) 0.007(4)
N1 0.020(5) 0.030(6) 0.015(4) 0.000(4) 0.003(4) -0.002(5)
N2 0.023(5) 0.024(6) 0.018(5) 0.008(4) 0.009(4) -0.007(4)
N4 0.020(5) 0.023(5) 0.011(4) -0.002(4) -0.005(4) 0.007(4)
C1 0.016(5) 0.015(6) 0.018(5) 0.006(4) -0.002(4) -0.002(5)
C2 0.030(7) 0.028(7) 0.023(6) -0.007(5) 0.002(5) -0.004(6)
C3 0.021(6) 0.031(7) 0.018(5) -0.003(5) -0.003(5) -0.010(5)
C4 0.020(5) 0.033(7) 0.014(5) -0.001(5) -0.008(4) -0.005(5)
C5 0.014(5) 0.020(6) 0.020(5) 0.004(5) 0.004(5) 0.001(5)
C6 0.016(5) 0.030(7) 0.022(6) -0.004(5) -0.005(5) 0.004(5)
C7 0.016(5) 0.008(6) 0.022(6) 0.003(5) 0.005(4) 0.006(4)
C8 0.019(6) 0.018(6) 0.022(5) -0.006(5) 0.003(4) -0.001(5)
C9 0.033(7) 0.021(7) 0.026(6) -0.008(5) 0.005(5) 0.000(6)
C10 0.019(6) 0.034(7) 0.016(5) -0.006(5) 0.003(5) -0.008(5)
C11 0.023(6) 0.027(7) 0.018(5) 0.010(5) -0.002(4) -0.007(5)
C12 0.033(6) 0.032(7) 0.017(5) 0.011(4) 0.010(6) 0.014(7)
C13 0.039(7) 0.013(6) 0.024(6) 0.004(5) -0.007(5) -0.002(5)
C14 0.029(6) 0.013(6) 0.023(6) 0.001(5) -0.002(5) 0.008(5)
C15 0.027(6) 0.017(6) 0.018(5) 0.000(5) -0.007(5) 0.004(5)
C16 0.017(5) 0.017(7) 0.014(5) 0.004(4) -0.001(4) 0.002(5)
C17 0.014(5) 0.013(6) 0.018(5) -0.002(4) -0.004(4) -0.002(4)
C18 0.018(6) 0.021(6) 0.018(5) -0.004(5) 0.001(5) -0.002(5)
C19 0.027(6) 0.016(6) 0.022(5) 0.001(5) 0.006(5) -0.003(5)
C20 0.033(7) 0.014(6) 0.024(6) -0.009(5) -0.002(5) 0.002(5)
C21 0.021(6) 0.029(7) 0.014(5) -0.001(5) -0.001(4) -0.004(5)
C22 0.021(5) 0.016(6) 0.015(5) 0.000(5) -0.003(5) 0.000(5)

loop_
_atom_type_symbol
_atom_type_description
_atom_type_scat_dispersion_real
_atom_type_scat_dispersion_imag
_atom_type_scat_source
C C 0.0033 0.0016 'International Tables Vol C Tables 4.2.6.8 and 6.1.1.4'
H H 0.0000 0.0000 'International Tables Vol C Tables 4.2.6.8 and 6.1.1.4'
Cl Cl 0.1484 0.1585 'International Tables Vol C Tables 4.2.6.8 and 6.1.1.4'
F F 0.0171 0.0103 'International Tables Vol C Tables 4.2.6.8 and 6.1.1.4'
Mn Mn 0.3368 0.7283 'International Tables Vol C Tables 4.2.6.8 and 6.1.1.4'
N N 0.0061 0.0033 'International Tables Vol C Tables 4.2.6.8 and 6.1.1.4'
O O 0.0106 0.0060 'International Tables Vol C Tables 4.2.6.8 and 6.1.1.4'

loop_
_geom_angle_atom_site_label_1
_geom_angle_atom_site_label_2
_geom_angle_atom_site_label_3
_geom_angle
_geom_angle_site_symmetry_1
_geom_angle_site_symmetry_3
_geom_angle_publ_flag
O2 Mn1 N3 90.7(4) . . ?
O2 Mn1 N1 89.6(4) . . ?
O2 Mn1 N2 92.5(4) . . ?
O2 Mn1 N4 89.4(4) . . ?
O1 Mn1 O2 178.8(4) . . ?
O1 Mn1 N3 88.1(4) . . ?
O1 Mn1 N1 90.4(4) . . ?
O1 Mn1 N2 88.7(4) . . ?
O1 Mn1 N4 90.8(4) . . ?
N3 Mn1 N1 89.7(4) . . ?
N3 Mn1 N2 172.7(4) . . ?
N2 Mn1 N1 83.8(4) . . ?
N4 Mn1 N3 96.5(4) . . ?
N4 Mn1 N1 173.7(4) . . ?
N4 Mn1 N2 90.0(4) . . ?
O3 Cl1 O4 108.5(7) . . ?
O5 Cl1 O3 110.0(7) . . ?
O5 Cl1 O4 108.4(6) . . ?
O5 Cl1 O6 111.2(8) . . ?
O6 Cl1 O3 109.9(7) . . ?
O6 Cl1 O4 108.8(8) . . ?
C22 O2 Mn1 123.1(6) . . ?
C1 O1 Mn1 122.9(7) . . ?
C7 N3 Mn1 122.4(8) . . ?
C7 N3 C8 117.3(9) . . ?
C8 N3 Mn1 119.7(7) . . ?
Mn1 N1 H1 102(7) . . ?
C10 N1 Mn1 117.8(8) . . ?
C10 N1 H1 105(7) . . ?
C11 N1 Mn1 107.2(7) . . ?
C11 N1 H1 112(7) . . ?
C11 N1 C10 112.6(9) . . ?
Mn1 N2 H2 128(8) . . ?
C12 N2 Mn1 108.2(8) . . ?
C12 N2 H2 108(8) . . ?
C12 N2 C13 108.2(9) . . ?
C13 N2 Mn1 119.1(7) . . ?
C13 N2 H2 83(8) . . ?
C15 N4 Mn1 119.1(8) . . ?
C16 N4 Mn1 123.7(8) . . ?
C16 N4 C15 116.2(9) . . ?
O1 C1 C2 118.0(11) . . ?
O1 C1 C6 124.3(10) . . ?
C2 C1 C6 117.6(10) . . ?
C1 C2 H2A 120.0 . . ?
C3 C2 C1 120.1(12) . . ?
C3 C2 H2A 120.0 . . ?
F0AA C3 C2 119.2(12) . . ?
F0AA C3 C4 116.9(10) . . ?
C2 C3 C4 123.9(12) . . ?
C3 C4 H4 121.2 . . ?
C3 C4 C5 117.5(10) . . ?
C5 C4 H4 121.2 . . ?
C4 C5 H5 120.1 . . ?
C4 C5 C6 119.7(11) . . ?
C6 C5 H5 120.1 . . ?
C1 C6 C7 118.4(10) . . ?
C5 C6 C1 120.9(11) . . ?
C5 C6 C7 119.8(12) . . ?
N3 C7 C6 125.8(11) . . ?
N3 C7 H7 117.1 . . ?
C6 C7 H7 117.1 . . ?
N3 C8 H8A 109.5 . . ?
N3 C8 H8B 109.5 . . ?
N3 C8 C9 110.7(10) . . ?
H8A C8 H8B 108.1 . . ?
C9 C8 H8A 109.5 . . ?
C9 C8 H8B 109.5 . . ?
C8 C9 H9A 108.3 . . ?
C8 C9 H9B 108.3 . . ?
H9A C9 H9B 107.4 . . ?
C10 C9 C8 115.8(11) . . ?
C10 C9 H9A 108.3 . . ?
C10 C9 H9B 108.3 . . ?
N1 C10 H10A 108.7 . . ?
N1 C10 H10B 108.7 . . ?
C9 C10 N1 114.2(9) . . ?
C9 C10 H10A 108.7 . . ?
C9 C10 H10B 108.7 . . ?
H10A C10 H10B 107.6 . . ?
N1 C11 H11A 110.1 . . ?
N1 C11 H11B 110.1 . . ?
N1 C11 C12 108.1(9) . . ?
H11A C11 H11B 108.4 . . ?
C12 C11 H11A 110.1 . . ?
C12 C11 H11B 110.1 . . ?
N2 C12 C11 106.7(10) . . ?
N2 C12 H12A 110.4 . . ?
N2 C12 H12B 110.4 . . ?
C11 C12 H12A 110.4 . . ?
C11 C12 H12B 110.4 . . ?
H12A C12 H12B 108.6 . . ?
N2 C13 H13A 109.0 . . ?
N2 C13 H13B 109.0 . . ?
N2 C13 C14 112.8(10) . . ?
H13A C13 H13B 107.8 . . ?
C14 C13 H13A 109.0 . . ?
C14 C13 H13B 109.0 . . ?
C13 C14 H14A 108.7 . . ?
C13 C14 H14B 108.7 . . ?
C13 C14 C15 114.0(10) . . ?
H14A C14 H14B 107.6 . . ?
C15 C14 H14A 108.7 . . ?
C15 C14 H14B 108.7 . . ?
N4 C15 C14 110.1(9) . . ?
N4 C15 H15A 109.6 . . ?
N4 C15 H15B 109.6 . . ?
C14 C15 H15A 109.6 . . ?
C14 C15 H15B 109.6 . . ?
H15A C15 H15B 108.1 . . ?
N4 C16 H16 117.9 . . ?
N4 C16 C17 124.2(10) . . ?
C17 C16 H16 117.9 . . ?
C18 C17 C16 119.6(10) . . ?
C18 C17 C22 119.9(10) . . ?
C22 C17 C16 119.8(10) . . ?
C17 C18 H18 118.7 . . ?
C19 C18 C17 122.6(10) . . ?
C19 C18 H18 118.7 . . ?
C18 C19 H19 121.9 . . ?
C18 C19 C20 116.2(11) . . ?
C20 C19 H19 121.9 . . ?
F1 C20 C19 116.2(11) . . ?
F1 C20 C21 119.2(10) . . ?
C21 C20 C19 124.6(11) . . ?
C20 C21 H21 120.8 . . ?
C20 C21 C22 118.5(10) . . ?
C22 C21 H21 120.8 . . ?
O2 C22 C17 122.8(10) . . ?
O2 C22 C21 119.0(10) . . ?
C21 C22 C17 118.2(10) . . ?

loop_
_geom_bond_atom_site_label_1
_geom_bond_atom_site_label_2
_geom_bond_distance
_geom_bond_site_symmetry_2
_geom_bond_publ_flag
Mn1 O2 1.883(8) . ?
Mn1 O1 1.881(9) . ?
Mn1 N3 1.992(9) . ?
Mn1 N1 2.080(9) . ?
Mn1 N2 2.036(11) . ?
Mn1 N4 1.982(9) . ?
Cl1 O3 1.428(10) . ?
Cl1 O4 1.442(10) . ?
Cl1 O5 1.390(11) . ?
Cl1 O6 1.394(11) . ?
F1 C20 1.332(13) . ?
O2 C22 1.330(13) . ?
O1 C1 1.321(13) . ?
F0AA C3 1.357(14) . ?
N3 C7 1.280(14) . ?
N3 C8 1.466(14) . ?
N1 H1 1.01(3) . ?
N1 C10 1.476(16) . ?
N1 C11 1.462(15) . ?
N2 H2 0.95(14) . ?
N2 C12 1.482(14) . ?
N2 C13 1.510(16) . ?
N4 C15 1.487(15) . ?
N4 C16 1.301(15) . ?
C1 C2 1.395(17) . ?
C1 C6 1.421(17) . ?
C2 H2A 0.9500 . ?
C2 C3 1.366(17) . ?
C3 C4 1.381(18) . ?
C4 H4 0.9500 . ?
C4 C5 1.401(16) . ?
C5 H5 0.9500 . ?
C5 C6 1.412(16) . ?
C6 C7 1.434(17) . ?
C7 H7 0.9500 . ?
C8 H8A 0.9900 . ?
C8 H8B 0.9900 . ?
C8 C9 1.525(16) . ?
C9 H9A 0.9900 . ?
C9 H9B 0.9900 . ?
C9 C10 1.474(18) . ?
C10 H10A 0.9900 . ?
C10 H10B 0.9900 . ?
C11 H11A 0.9900 . ?
C11 H11B 0.9900 . ?
C11 C12 1.524(16) . ?
C12 H12A 0.9900 . ?
C12 H12B 0.9900 . ?
C13 H13A 0.9900 . ?
C13 H13B 0.9900 . ?
C13 C14 1.513(17) . ?
C14 H14A 0.9900 . ?
C14 H14B 0.9900 . ?
C14 C15 1.520(15) . ?
C15 H15A 0.9900 . ?
C15 H15B 0.9900 . ?
C16 H16 0.9500 . ?
C16 C17 1.453(15) . ?
C17 C18 1.380(16) . ?
C17 C22 1.439(15) . ?
C18 H18 0.9500 . ?
C18 C19 1.370(16) . ?
C19 H19 0.9500 . ?
C19 C20 1.422(16) . ?
C20 C21 1.351(17) . ?
C21 H21 0.9500 . ?
C21 C22 1.418(16) . ?

loop_
_geom_torsion_atom_site_label_1
_geom_torsion_atom_site_label_2
_geom_torsion_atom_site_label_3
_geom_torsion_atom_site_label_4
_geom_torsion
_geom_torsion_site_symmetry_1
_geom_torsion_site_symmetry_2
_geom_torsion_site_symmetry_3
_geom_torsion_site_symmetry_4
_geom_torsion_publ_flag
Mn1 O2 C22 C17 32.5(14) . . . . ?
Mn1 O2 C22 C21 -148.8(9) . . . . ?
Mn1 O1 C1 C2 -155.8(9) . . . . ?
Mn1 O1 C1 C6 27.4(15) . . . . ?
Mn1 N3 C7 C6 -9.4(16) . . . . ?
Mn1 N3 C8 C9 61.6(12) . . . . ?
Mn1 N1 C10 C9 -54.7(12) . . . . ?
Mn1 N1 C11 C12 41.5(11) . . . . ?
Mn1 N2 C12 C11 42.5(12) . . . . ?
Mn1 N2 C13 C14 -54.4(13) . . . . ?
Mn1 N4 C15 C14 64.5(11) . . . . ?
Mn1 N4 C16 C17 -2.5(15) . . . . ?
F1 C20 C21 C22 179.6(11) . . . . ?
O1 C1 C2 C3 178.4(11) . . . . ?
O1 C1 C6 C5 -179.3(11) . . . . ?
O1 C1 C6 C7 12.2(18) . . . . ?
F0AA C3 C4 C5 -174.8(10) . . . . ?
N3 Mn1 O2 C22 53.2(8) . . . . ?
N3 Mn1 O1 C1 -42.9(9) . . . . ?
N3 C8 C9 C10 -65.6(13) . . . . ?
N1 Mn1 O2 C22 142.9(8) . . . . ?
N1 Mn1 O1 C1 -132.6(9) . . . . ?
N1 C11 C12 N2 -56.6(13) . . . . ?
N2 Mn1 O2 C22 -133.4(8) . . . . ?
N2 Mn1 O1 C1 143.6(9) . . . . ?
N2 C13 C14 C15 63.5(14) . . . . ?
N4 Mn1 O2 C22 -43.3(8) . . . . ?
N4 Mn1 O1 C1 53.6(9) . . . . ?
N4 C16 C17 C18 167.5(11) . . . . ?
N4 C16 C17 C22 -22.3(17) . . . . ?
C1 C2 C3 F0AA 179.2(11) . . . . ?
C1 C2 C3 C4 1(2) . . . . ?
C1 C6 C7 N3 -20.9(18) . . . . ?
C2 C1 C6 C5 3.9(17) . . . . ?
C2 C1 C6 C7 -164.7(11) . . . . ?
C2 C3 C4 C5 3.5(18) . . . . ?
C3 C4 C5 C6 -4.0(16) . . . . ?
C4 C5 C6 C1 0.4(17) . . . . ?
C4 C5 C6 C7 168.8(11) . . . . ?
C5 C6 C7 N3 170.4(11) . . . . ?
C6 C1 C2 C3 -4.5(18) . . . . ?
C7 N3 C8 C9 -109.4(12) . . . . ?
C8 N3 C7 C6 161.3(11) . . . . ?
C8 C9 C10 N1 63.7(14) . . . . ?
C10 N1 C11 C12 172.6(10) . . . . ?
C11 N1 C10 C9 179.8(10) . . . . ?
C12 N2 C13 C14 -178.4(10) . . . . ?
C13 N2 C12 C11 172.8(10) . . . . ?
C13 C14 C15 N4 -67.8(13) . . . . ?
C15 N4 C16 C17 165.8(10) . . . . ?
C16 N4 C15 C14 -104.5(11) . . . . ?
C16 C17 C18 C19 171.1(11) . . . . ?
C16 C17 C22 O2 7.1(16) . . . . ?
C16 C17 C22 C21 -171.7(10) . . . . ?
C17 C18 C19 C20 -0.7(18) . . . . ?
C18 C17 C22 O2 177.2(10) . . . . ?
C18 C17 C22 C21 -1.6(17) . . . . ?
C18 C19 C20 F1 179.8(10) . . . . ?
C18 C19 C20 C21 1.1(19) . . . . ?
C19 C20 C21 C22 -1.8(19) . . . . ?
C20 C21 C22 O2 -176.9(11) . . . . ?
C20 C21 C22 C17 1.9(17) . . . . ?
C22 C17 C18 C19 0.9(18) . . . . ?
